data_2011704
loop_
_publ_author_name
'Novoa de Armas, H\'ector'
'Peeters, Oswald M.'
'Blaton, Norbert M.'
'De Ranter, Camiel J. '
'Xu\'arez Marill, Lisbet'

_publ_section_title
;
 <i>p</i>-Formamidobenzoic acid
;
_journal_issue 1
_journal_name_full 'Acta Crystallographica Section C'
_journal_page_first 86
_journal_page_last 87
_journal_paper_doi 10.1107/S0108270100013615
_journal_volume 57
_journal_year 2001
_chemical_formula_iupac 'C8 H7 N1 O3'
_chemical_formula_moiety 'C8 H7 N1 O3'
_chemical_formula_sum 'C8 H7 N O3'
_chemical_formula_weight 165.15
_chemical_name_systematic
;
p-Formamidebenzoic acid
;
_space_group_IT_number 7
_symmetry_cell_setting monoclinic
_symmetry_space_group_name_Hall 'P -2yc'
_symmetry_space_group_name_H-M 'P 1 c 1'
_cell_angle_alpha 90.00
_cell_angle_beta 90.160(8)
_cell_angle_gamma 90.00
_cell_formula_units_Z 2
_cell_length_a 8.0595(7)
_cell_length_b 3.8631(2)
_cell_length_c 11.8120(10)
_cell_measurement_reflns_used 58
_cell_measurement_temperature 293
_cell_measurement_theta_max 27.64
_cell_measurement_theta_min 7.50
_cell_volume 367.76(5)
_computing_cell_refinement XSCANS
_computing_data_collection 'XSCANS (Siemens, 1996)'
_computing_data_reduction XSCANS
_computing_molecular_graphics 'DIAMOND (Bergerhoff, 1996)'
_computing_publication_material
;PLATON (Spek, 1990), PARST (Nardelli, 1983, 1995) and PARSTCIF (Nardelli,
 1991)
;
_computing_structure_refinement 'SHELXL97 (Sheldrick, 1997)'
_computing_structure_solution 'SIR92 (Altomare et al., 1994)'
_diffrn_measurement_device_type 'Siemens P4 four-circle'
_diffrn_measurement_method \w/2\q
_diffrn_radiation_type CuK\a
_diffrn_radiation_wavelength 1.54184
_diffrn_reflns_av_R_equivalents .080
_diffrn_reflns_limit_h_max 9
_diffrn_reflns_limit_h_min -1
_diffrn_reflns_limit_k_max 4
_diffrn_reflns_limit_k_min -1
_diffrn_reflns_limit_l_max 14
_diffrn_reflns_limit_l_min -14
_diffrn_reflns_number 1166
_diffrn_reflns_theta_max 69.07
_diffrn_standards_decay_% .0
_diffrn_standards_interval_count 100
_diffrn_standards_number 3
_exptl_absorpt_coefficient_mu .980
_exptl_absorpt_correction_T_max .943
_exptl_absorpt_correction_T_min .609
_exptl_absorpt_correction_type '\y scan'
_exptl_absorpt_process_details '(North et al., 1968)'
_exptl_crystal_colour pale-yellow
_exptl_crystal_density_diffrn 1.491
_exptl_crystal_density_method 'not measured'
_exptl_crystal_description plate
_exptl_crystal_F_000 172
_exptl_crystal_size_max .48
_exptl_crystal_size_mid .36
_exptl_crystal_size_min .06
_refine_diff_density_max .21
_refine_diff_density_min -.22
_refine_ls_extinction_coef .066(8)
_refine_ls_extinction_method 'SHELXL97 (Sheldrick, 1997)'
_refine_ls_goodness_of_fit_all 1.134
_refine_ls_goodness_of_fit_ref 1.134
_refine_ls_hydrogen_treatment constr
_refine_ls_matrix_type full
_refine_ls_number_parameters 111
_refine_ls_number_reflns 789
_refine_ls_R_factor_all .046
_refine_ls_R_factor_gt .046
_refine_ls_shift/su_max .001
_refine_ls_structure_factor_coef Fsqd
_refine_ls_weighting_details
;
w = 1/[\s^2^(Fo^2^)+(0.0921P)^2^ + 0.0348P] where P = (Fo^2^+2Fc^2^)/3
;
_refine_ls_weighting_scheme calc
_refine_ls_wR_factor_all .129
_refine_ls_wR_factor_ref .129
_reflns_number_gt 769
_reflns_number_total 789
_reflns_threshold_expression F^2^>2\s(F^2^)
_cod_data_source_file da1154.cif
_cod_data_source_block I
_cod_depositor_comments
;
The following automatic conversions were performed:
'_symmetry_cell_setting' value 'Monoclinic' changed to 'monoclinic'
according to '/home/saulius/struct/CIF-dictionaries/cif_core.dic'
dictionary named 'cif_core.dic' version 2.4.1 from 2010-06-29.

Automatic conversion script
Id: cif_fix_enum 1527 2010-12-29 10:47:43Z saulius 

The following automatic conversions were performed:

'_symmetry_cell_setting' value 'Monoclinic' changed to 'monoclinic'
according to /home/saulius/struct/CIF-dictionaries/cif_core.dic
dictionary named 'cif_core.dic' version 2.4.1 from 2010-06-29.

Automatic conversion script
Id: cif_fix_values 1715 2011-07-08 13:25:40Z adriana 
;
_cod_original_cell_volume 367.77(5)
_cod_original_sg_symbol_H-M 'P c'
_cod_original_formula_sum 'C8 H7 N1 O3'
_cod_database_code 2011704
_cod_database_fobs_code 2011704

loop_
_symmetry_equiv_pos_as_xyz
x,y,z
x,-y,1/2+z

loop_
_atom_site_label
_atom_site_fract_x
_atom_site_fract_y
_atom_site_fract_z
_atom_site_U_iso_or_equiv
_atom_site_adp_type
_atom_site_calc_flag
_atom_site_calc_attached_atom
_atom_site_refinement_flags
_atom_site_type_symbol
C1 -.2422(4) .1414(8) .9069(3) .0292(8) aniso . . . C
O11 -.0396(3) .1018(7) 1.0496(2) .0490(8) aniso . . . O
C11 -.0762(3) .0236(8) .9427(2) .0317(8) iso . . . C
O12 .0174(3) -.1352(6) .8820(2) .0455(7) aniso . . . O
C2 -.2933(3) .0814(9) .7959(3) .0309(9) aniso . . . C
C3 -.4501(4) .1755(9) .7587(3) .0332(8) aniso . . . C
O4 -.7670(3) .1527(6) .6374(2) .0447(7) iso . . . O
N4 -.7195(3) .4428(7) .8037(2) .0345(8) aniso . . . N
C4 -.5580(4) .3352(7) .8342(3) .0284(9) iso . . . C
C41 -.8105(4) .3455(9) .7144(3) .0360(10) aniso . . . C
C5 -.5078(4) .4029(8) .9450(2) .0333(9) aniso . . . C
C6 -.3508(4) .3066(9) .9804(2) .0325(9) iso . . . C
H11 .04078 -.01225 1.07031 .0220(10) aniso calc O11 R H
H2 -.22056 -.02422 .74558 .025(2) aniso calc C2 R H
H3 -.4828 .1327 .6844 .045 iso calc C3 R H
H4 -.76522 .59015 .84833 .030(2) aniso calc N4 R H
H41 -.9179 .4328 .7102 .042 iso calc C41 R H
H5 -.57975 .51235 .99498 .0290(10) aniso calc C5 R H
H6 -.3174 .3530 1.0543 .041 iso calc C6 R H

loop_
_atom_site_aniso_label
_atom_site_aniso_U_11
_atom_site_aniso_U_22
_atom_site_aniso_U_33
_atom_site_aniso_U_12
_atom_site_aniso_U_13
_atom_site_aniso_U_23
O4 .0323(12) .0586(15) .0431(11) -.0025(11) -.0128(10) -.0065(11)
O11 .0379(13) .0708(17) .0383(11) .0174(13) -.0154(11) -.0042(11)
O12 .0298(11) .0614(15) .0453(12) .0136(11) -.0045(10) -.0084(11)
N4 .0256(13) .0341(13) .0438(15) .0050(11) -.0061(11) -.0027(11)
C1 .0243(15) .0307(13) .0326(14) -.0008(12) -.0049(13) -.0001(12)
C2 .0250(16) .0367(16) .0311(14) .0021(13) -.0050(12) -.0019(13)
C3 .0308(15) .0383(16) .0304(13) .0015(14) -.0058(13) -.0040(12)
C4 .0221(14) .0264(13) .0367(15) .0009(13) -.0077(12) .0026(13)
C5 .0302(15) .0378(16) .0319(15) .0047(13) -.0020(13) -.0056(12)
C6 .0285(14) .0387(16) .0302(13) .0036(14) -.0069(12) -.0039(12)
C11 .0252(13) .0343(14) .0355(15) .0014(13) -.0095(12) .0015(13)
C41 .0251(16) .0421(17) .0414(16) -.0016(13) -.0071(13) .0056(13)

loop_
_atom_type_symbol
_atom_type_scat_dispersion_real
_atom_type_scat_dispersion_imag
_atom_type_scat_source
C .0181 .0091
;
International Tables for Crystallography (Vol. C)
;
H .0000 .0000
;
International Tables for Crystallography (Vol. C)
;
N .0311 .0180
;
International Tables for Crystallography (Vol. C)
;
O .0492 .0322
;
International Tables for Crystallography (Vol. C)
;

loop_
_geom_angle_atom_site_label_1
_geom_angle_atom_site_label_2
_geom_angle_atom_site_label_3
_geom_angle
_geom_angle_publ_flag
C11 C1 C2 119.0(3) no
C11 C1 C6 122.4(3) no
C2 C1 C6 118.7(3) no
H11 O11 C11 109.5 no
C1 C11 O11 113.6(3) yes
C1 C11 O12 123.6(3) yes
O11 C11 O12 122.8(3) yes
C1 C2 H2 119.3 no
C1 C2 C3 121.5(3) no
H2 C2 C3 119.3 no
C2 C3 H3 120.5 no
C2 C3 C4 118.9(3) no
H3 C3 C4 120.5 no
H4 N4 C4 115.8 no
H4 N4 C41 115.8 no
C4 N4 C41 128.5(3) yes
C3 C4 N4 123.0(3) yes
C3 C4 C5 120.3(3) no
N4 C4 C5 116.7(3) yes
O4 C41 N4 126.7(3) yes
O4 C41 H41 116.7 no
N4 C41 H41 116.7 no
C4 C5 H5 120.1 no
C4 C5 C6 119.7(3) no
H5 C5 C6 120.1 no
C1 C6 C5 120.8(3) no
C1 C6 H6 119.6 no
C5 C6 H6 119.6 no

loop_
_geom_bond_atom_site_label_1
_geom_bond_atom_site_label_2
_geom_bond_distance
_geom_bond_publ_flag
C1 C11 1.474(4) no
C1 C2 1.393(4) no
C1 C6 1.389(4) no
O11 H11 .820 no
O11 C11 1.331(4) yes
C11 O12 1.209(4) yes
C2 H2 .930 no
C2 C3 1.385(4) no
C3 H3 .930 no
C3 C4 1.391(4) no
O4 C41 1.227(4) yes
N4 H4 .860 no
N4 C4 1.412(4) yes
N4 C41 1.337(4) yes
C4 C5 1.394(4) no
C41 H41 .930 no
C5 H5 .930 no
C5 C6 1.383(4) no
C6 H6 .930 no

loop_
_geom_hbond_atom_site_label_D
_geom_hbond_atom_site_label_H
_geom_hbond_atom_site_label_A
_geom_hbond_site_symmetry_A
_geom_hbond_distance_DH
_geom_hbond_distance_HA
_geom_hbond_distance_DA
_geom_hbond_angle_DHA
_geom_hbond_publ_flag
N4 H4 O12 1_465 .86 2.09 2.832(3) 145 yes
O11 H11 O4 2_655 .82 1.82 2.618(3) 164 yes
C3 H3 O4 . .93 2.36 2.926(4) 119 no

loop_
_geom_torsion_atom_site_label_1
_geom_torsion_atom_site_label_2
_geom_torsion_atom_site_label_3
_geom_torsion_atom_site_label_4
_geom_torsion
_geom_torsion_publ_flag
C2 C1 C11 O11 178.6(3) no
C2 C1 C11 O12 -2.8(5) no
C6 C1 C11 O11 -2.2(4) no
C6 C1 C11 O12 176.3(3) no
C11 C1 C2 H2 -2.3 no
C11 C1 C2 C3 177.7(3) no
C6 C1 C2 H2 178.5 no
C6 C1 C2 C3 -1.5(5) no
C11 C1 C6 C5 -177.7(3) no
C11 C1 C6 H6 2.3 no
C2 C1 C6 C5 1.4(5) no
C2 C1 C6 H6 -178.6 no
H11 O11 C11 C1 164.8 no
H11 O11 C11 O12 -13.8 no
C1 C2 C3 H3 -179.6 no
C1 C2 C3 C4 .4(5) no
H2 C2 C3 H3 .4 no
H2 C2 C3 C4 -179.6 no
C2 C3 C4 N4 179.5(3) no
C2 C3 C4 C5 .8(4) no
H3 C3 C4 N4 -.5 no
H3 C3 C4 C5 -179.2 no
H4 N4 C4 C3 -162.4 no
H4 N4 C4 C5 16.4 no
C41 N4 C4 C3 17.6(5) no
C41 N4 C4 C5 -163.6(3) no
H4 N4 C41 O4 176.1 no
H4 N4 C41 H41 -3.9 no
C4 N4 C41 O4 -3.9(5) no
C4 N4 C41 H41 176.1 no
C3 C4 C5 H5 179.2 no
C3 C4 C5 C6 -.8(4) no
N4 C4 C5 H5 .4 no
N4 C4 C5 C6 -179.6(3) no
C4 C5 C6 C1 -.3(5) no
C4 C5 C6 H6 179.7 no
H5 C5 C6 C1 179.7 no
H5 C5 C6 H6 -.3 no
